data_2021315
loop_
_publ_author_name
'Mac\'ias, Mario A.'
'Elejalde, Nerith-Rocio'
'Butassi, Estefan\'ia'
'Zacchino, Susana'
'Portilla, Jaime'

_publ_section_title
;
 Studies <i>via</i> X-ray analysis on intermolecular interactions and
 energy frameworks based on the effects of substituents of three
 4-aryl-2-methyl-1<i>H</i>-imidazoles of different electronic nature and
 their <i>in vitro</i> antifungal evaluation
;
_journal_coeditor_code CU3134
_journal_issue 11
_journal_name_full 'Acta Crystallographica Section C'
_journal_page_first
;
;
_journal_paper_doi 10.1107/S2053229618014109
_journal_volume 74
_journal_year 2018
_chemical_formula_iupac 'C11 H12 N2 O'
_chemical_formula_moiety 'C11 H12 N2 O'
_chemical_formula_sum 'C11 H12 N2 O'
_chemical_formula_weight 188.23
_chemical_name_systematic
;
4-(4-Methoxyphenyl)-2-methyl-1<i>H</i>-imidazole
;
_space_group_crystal_system orthorhombic
_space_group_IT_number 18
_space_group_name_Hall 'P 2bc 2'
_space_group_name_H-M_alt 'P 2 21 21'
_symmetry_space_group_name_Hall 'P 2bc 2'
_symmetry_space_group_name_H-M 'P 2 21 21'
_atom_sites_solution_hydrogens geom
_audit_creation_method SHELXL-2018/3
_cell_angle_alpha 90
_cell_angle_beta 90
_cell_angle_gamma 90
_cell_formula_units_Z 4
_cell_length_a 7.1530(11)
_cell_length_b 7.4824(14)
_cell_length_c 21.437(3)
_cell_measurement_reflns_used 4715
_cell_measurement_temperature 298(2)
_cell_measurement_theta_max 23.2120
_cell_measurement_theta_min 3.9920
_cell_volume 1147.3(3)
_computing_cell_refinement
;
CrysAlis PRO (Agilent, 2014)
;
_computing_data_collection
;
CrysAlis PRO (Agilent, 2014)
;
_computing_data_reduction
;
CrysAlis PRO (Agilent, 2014)
;
_computing_molecular_graphics
;
Mercury (Macrae <i>et al.</i>,  2008)
;
_computing_publication_material
;
PLATON (Spek, 2015)
;
_computing_structure_refinement
;
SHELXL-2018/3 (Sheldrick, 2015)
;
_computing_structure_solution
;
Superflip (Palatinus & Chapuis, 2007)
;
_diffrn_ambient_temperature 298(2)
_diffrn_detector 'CCD plate'
_diffrn_detector_area_resol_mean 5.3072
_diffrn_measured_fraction_theta_full 0.998
_diffrn_measured_fraction_theta_max 0.956
_diffrn_measurement_device 'four-circle diffractometer'
_diffrn_measurement_device_type
;
Agilent SuperNova Dual Source
diffractometer with an Atlas
detector
;
_diffrn_measurement_method '\w scans'
_diffrn_radiation_type MoK\a
_diffrn_radiation_wavelength 0.71073
_diffrn_reflns_av_R_equivalents 0.0713
_diffrn_reflns_av_unetI/netI 0.0396
_diffrn_reflns_limit_h_max 9
_diffrn_reflns_limit_h_min -9
_diffrn_reflns_limit_k_max 9
_diffrn_reflns_limit_k_min -10
_diffrn_reflns_limit_l_max 28
_diffrn_reflns_limit_l_min -29
_diffrn_reflns_number 24966
_diffrn_reflns_theta_full 25.242
_diffrn_reflns_theta_max 29.551
_diffrn_reflns_theta_min 2.883
_diffrn_source 'SuperNova (Mo) X-ray Source'
_exptl_absorpt_coefficient_mu 0.072
_exptl_absorpt_correction_T_max 1.00000
_exptl_absorpt_correction_T_min 0.68847
_exptl_absorpt_correction_type multi-scan
_exptl_absorpt_process_details
;
(CrysAlis PRO; Agilent, 2014)
;
_exptl_crystal_colour colorless
_exptl_crystal_density_diffrn 1.090
_exptl_crystal_description parallelepiped
_exptl_crystal_F_000 400
_exptl_crystal_size_max 0.206
_exptl_crystal_size_mid 0.156
_exptl_crystal_size_min 0.094
_refine_diff_density_max 0.360
_refine_diff_density_min -0.180
_refine_ls_abs_structure_details
;
 Refined as a perfect inversion twin.
;
_refine_ls_abs_structure_Flack 0.5
_refine_ls_extinction_method none
_refine_ls_goodness_of_fit_ref 1.056
_refine_ls_hydrogen_treatment constr
_refine_ls_matrix_type full
_refine_ls_number_parameters 129
_refine_ls_number_reflns 3018
_refine_ls_number_restraints 0
_refine_ls_restrained_S_all 1.056
_refine_ls_R_factor_all 0.0965
_refine_ls_R_factor_gt 0.0617
_refine_ls_shift/su_max 0.000
_refine_ls_shift/su_mean 0.000
_refine_ls_structure_factor_coef Fsqd
_refine_ls_weighting_details 'w=1/[\s^2^(Fo^2^)+(0.0730P)^2^+0.3901P] where P=(Fo^2^+2Fc^2^)/3'
_refine_ls_weighting_scheme calc
_refine_ls_wR_factor_gt 0.1619
_refine_ls_wR_factor_ref 0.1806
_reflns_number_gt 2034
_reflns_number_total 3018
_reflns_threshold_expression 'I > 2\s(I)'
_cod_data_source_file cu3134sup1.cif
_cod_data_source_block 3c
_cod_database_code 2021315
_shelx_space_group_comment
;
The symmetry employed for this shelxl refinement is uniquely defined
by the following loop, which should always be used as a source of
symmetry information in preference to the above space-group names.
They are only intended as comments.
;
_shelx_estimated_absorpt_t_min 0.985
_shelx_estimated_absorpt_t_max 0.993

loop_
_space_group_symop_operation_xyz
'x, y, z'
'-x, -y+1/2, z+1/2'
'x, -y, -z'
'-x, y+1/2, -z+1/2'

loop_
_atom_site_type_symbol
_atom_site_label
_atom_site_fract_x
_atom_site_fract_y
_atom_site_fract_z
_atom_site_U_iso_or_equiv
_atom_site_adp_type
_atom_site_calc_flag
_atom_site_occupancy
O O1 0.4393(4) 0.2161(4) 0.15762(12) 0.0661(8) Uani d 1
C C2 0.3383(5) 0.2219(5) 0.21190(15) 0.0488(8) Uani d 1
C C3 0.1714(6) 0.1278(5) 0.21088(17) 0.0553(9) Uani d 1
H H3 0.134395 0.068823 0.174739 0.066 Uiso calc 1
C C4 0.0603(5) 0.1214(5) 0.26327(17) 0.0541(9) Uani d 1
H H4 -0.050408 0.056294 0.262173 0.065 Uiso calc 1
C C5 0.1101(4) 0.2104(5) 0.31794(15) 0.0463(7) Uani d 1
C C6 -0.0124(4) 0.2072(5) 0.37331(16) 0.0465(8) Uani d 1
N N7 0.0535(4) 0.2383(4) 0.43336(13) 0.0514(7) Uani d 1
C C8 -0.0942(5) 0.2307(5) 0.47001(17) 0.0542(8) Uani d 1
N N9 -0.2487(4) 0.1972(5) 0.43776(15) 0.0606(9) Uani d 1
H H1 -0.359647 0.187192 0.452771 0.073 Uiso calc 1
C C10 -0.1991(5) 0.1815(6) 0.37582(19) 0.0612(10) Uani d 1
H H10 -0.278433 0.157872 0.342454 0.073 Uiso calc 1
C C11 -0.0918(6) 0.2552(6) 0.53962(19) 0.0717(12) Uani d 1
H H11A -0.021155 0.160354 0.558451 0.108 Uiso calc 1
H H11B -0.217539 0.252906 0.555245 0.108 Uiso calc 1
H H11C -0.035121 0.367902 0.549608 0.108 Uiso calc 1
C C12 0.2786(5) 0.3030(5) 0.31825(17) 0.0509(8) Uani d 1
H H12 0.316468 0.361437 0.354402 0.061 Uiso calc 1
C C13 0.3911(5) 0.3100(5) 0.26578(16) 0.0528(8) Uani d 1
H H13 0.502442 0.374120 0.266760 0.063 Uiso calc 1
C C14 0.6131(6) 0.3076(7) 0.1564(2) 0.0769(13) Uani d 1
H H14A 0.694518 0.258303 0.187567 0.115 Uiso calc 1
H H14B 0.592898 0.432146 0.164845 0.115 Uiso calc 1
H H14C 0.669293 0.294323 0.116019 0.115 Uiso calc 1

loop_
_atom_site_aniso_label
_atom_site_aniso_U_11
_atom_site_aniso_U_22
_atom_site_aniso_U_33
_atom_site_aniso_U_12
_atom_site_aniso_U_13
_atom_site_aniso_U_23
O1 0.0618(16) 0.0798(19) 0.0569(14) -0.0089(16) 0.0056(13) -0.0037(13)
C2 0.0468(17) 0.052(2) 0.0481(16) 0.0024(16) -0.0016(14) 0.0032(15)
C3 0.058(2) 0.056(2) 0.0519(19) -0.0063(18) -0.0094(17) -0.0041(17)
C4 0.0450(18) 0.058(2) 0.059(2) -0.0100(16) -0.0112(16) 0.0017(17)
C5 0.0395(15) 0.0476(17) 0.0519(16) 0.0003(17) -0.0084(14) 0.0051(15)
C6 0.0376(16) 0.0493(19) 0.0526(17) 0.0012(15) -0.0038(14) 0.0049(17)
N7 0.0399(13) 0.062(2) 0.0526(15) -0.0042(13) 0.0013(12) -0.0012(13)
C8 0.0448(17) 0.055(2) 0.0623(19) 0.0001(17) 0.0045(16) 0.0053(16)
N9 0.0380(14) 0.074(2) 0.069(2) -0.0021(16) 0.0067(14) 0.0079(18)
C10 0.0400(18) 0.082(3) 0.062(2) -0.0032(19) -0.0088(17) 0.011(2)
C11 0.065(2) 0.083(3) 0.067(2) -0.011(2) 0.016(2) -0.007(2)
C12 0.0444(18) 0.056(2) 0.0525(17) -0.0060(17) -0.0068(15) 0.0003(17)
C13 0.0438(16) 0.058(2) 0.0566(18) -0.0071(18) -0.0040(16) 0.0000(16)
C14 0.064(3) 0.092(3) 0.074(2) -0.009(3) 0.017(2) -0.002(2)

loop_
_atom_type_symbol
_atom_type_description
_atom_type_scat_dispersion_real
_atom_type_scat_dispersion_imag
_atom_type_scat_source
C C 0.0033 0.0016 'International Tables Vol C Tables 4.2.6.8 and 6.1.1.4'
H H 0.0000 0.0000 'International Tables Vol C Tables 4.2.6.8 and 6.1.1.4'
N N 0.0061 0.0033 'International Tables Vol C Tables 4.2.6.8 and 6.1.1.4'
O O 0.0106 0.0060 'International Tables Vol C Tables 4.2.6.8 and 6.1.1.4'

loop_
_geom_angle_atom_site_label_1
_geom_angle_atom_site_label_2
_geom_angle_atom_site_label_3
_geom_angle
C2 O1 C14 117.5(3)
O1 C2 C13 125.5(3)
O1 C2 C3 115.1(3)
C13 C2 C3 119.4(3)
C4 C3 C2 120.1(3)
C4 C3 H3 119.9
C2 C3 H3 119.9
C3 C4 C5 121.4(3)
C3 C4 H4 119.3
C5 C4 H4 119.3
C12 C5 C4 117.6(3)
C12 C5 C6 121.3(3)
C4 C5 C6 121.1(3)
C10 C6 N7 108.8(3)
C10 C6 C5 128.4(3)
N7 C6 C5 122.7(3)
C8 N7 C6 105.9(3)
N7 C8 N9 111.4(3)
N7 C8 C11 125.3(4)
N9 C8 C11 123.3(4)
C8 N9 C10 107.7(3)
C8 N9 H1 126.2
C10 N9 H1 126.2
C6 C10 N9 106.3(3)
C6 C10 H10 126.9
N9 C10 H10 126.9
C8 C11 H11A 109.5
C8 C11 H11B 109.5
H11A C11 H11B 109.5
C8 C11 H11C 109.5
H11A C11 H11C 109.5
H11B C11 H11C 109.5
C13 C12 C5 121.3(3)
C13 C12 H12 119.4
C5 C12 H12 119.4
C2 C13 C12 120.1(3)
C2 C13 H13 119.9
C12 C13 H13 119.9
O1 C14 H14A 109.5
O1 C14 H14B 109.5
H14A C14 H14B 109.5
O1 C14 H14C 109.5
H14A C14 H14C 109.5
H14B C14 H14C 109.5

loop_
_geom_bond_atom_site_label_1
_geom_bond_atom_site_label_2
_geom_bond_distance
O1 C2 1.370(4)
O1 C14 1.419(5)
C2 C13 1.382(5)
C2 C3 1.386(5)
C3 C4 1.376(5)
C3 H3 0.9300
C4 C5 1.394(5)
C4 H4 0.9300
C5 C12 1.390(5)
C5 C6 1.475(5)
C6 C10 1.351(5)
C6 N7 1.390(4)
N7 C8 1.318(4)
C8 N9 1.327(5)
C8 C11 1.503(5)
N9 C10 1.379(5)
N9 H1 0.8600
C10 H10 0.9300
C11 H11A 0.9600
C11 H11B 0.9600
C11 H11C 0.9600
C12 C13 1.384(5)
C12 H12 0.9300
C13 H13 0.9300
C14 H14A 0.9600
C14 H14B 0.9600
C14 H14C 0.9600

loop_
_geom_hbond_atom_site_label_D
_geom_hbond_atom_site_label_H
_geom_hbond_atom_site_label_A
_geom_hbond_site_symmetry_A
_geom_hbond_distance_DH
_geom_hbond_distance_HA
_geom_hbond_distance_DA
_geom_hbond_angle_DHA
C11 H11B O1 2_555 0.96 2.72 3.553(5) 146
C11 H11A Cg1 3_556 0.96 2.88 3.605(5) 133
C4 H4 Cg2 4_545 0.93 2.90 3.706(4) 146
C14 H14B Cg2 4_655 0.96 2.91 3.679(5) 138

loop_
_geom_torsion_atom_site_label_1
_geom_torsion_atom_site_label_2
_geom_torsion_atom_site_label_3
_geom_torsion_atom_site_label_4
_geom_torsion
C14 O1 C2 C13 0.2(6)
C14 O1 C2 C3 -178.9(4)
O1 C2 C3 C4 178.7(3)
C13 C2 C3 C4 -0.5(6)
C2 C3 C4 C5 1.0(6)
C3 C4 C5 C12 -1.4(5)
C3 C4 C5 C6 178.2(3)
C12 C5 C6 C10 154.7(4)
C4 C5 C6 C10 -24.9(6)
C12 C5 C6 N7 -22.9(5)
C4 C5 C6 N7 157.5(4)
C10 C6 N7 C8 -0.1(5)
C5 C6 N7 C8 178.0(3)
C6 N7 C8 N9 -0.1(4)
C6 N7 C8 C11 179.6(4)
N7 C8 N9 C10 0.1(5)
C11 C8 N9 C10 -179.6(4)
N7 C6 C10 N9 0.1(5)
C5 C6 C10 N9 -177.8(3)
C8 N9 C10 C6 -0.2(5)
C4 C5 C12 C13 1.4(5)
C6 C5 C12 C13 -178.2(3)
O1 C2 C13 C12 -178.6(3)
C3 C2 C13 C12 0.4(6)
C5 C12 C13 C2 -0.9(6)

_cod_database_fobs_code 2021315
